data_2020576
loop_
_publ_author_name
'H\"utzler, Wilhelm Maximilian'
'Egert, Ernst'
'Bolte, Michael'

_publ_section_title
;
 One barbiturate and two solvated thiobarbiturates containing the triply
 hydrogen-bonded <i>ADA</i>/<i>DAD</i> synthon, plus one ansolvate and
 three solvates of their coformer 2,4-diaminopyrimidine
;
_journal_issue 9
_journal_name_full 'Acta Crystallographica Section C'
_journal_page_first
;
;
_journal_paper_doi 10.1107/S205322961601336X
_journal_volume 72
_journal_year 2016
_chemical_formula_iupac 'C4 H6 N4, 0.5C4 H8 O2'
_chemical_formula_moiety 'C4 H6 N4, 0.5(C4 H8 O2)'
_chemical_formula_sum 'C6 H10 N4 O'
_chemical_formula_weight 154.18
_chemical_name_systematic
;
Pyrimidine-2,4-diamine--1,4-dioxane (2/1)
;
_space_group_crystal_system monoclinic
_space_group_IT_number 14
_space_group_name_Hall '-P 2ybc'
_space_group_name_H-M_alt 'P 1 21/c 1'
_symmetry_space_group_name_Hall '-P 2ybc'
_symmetry_space_group_name_H-M 'P 1 21/c 1'
_atom_sites_solution_hydrogens mixed
_audit_creation_method SHELXL-2014/7
_cell_angle_alpha 90
_cell_angle_beta 102.243(15)
_cell_angle_gamma 90
_cell_formula_units_Z 4
_cell_length_a 7.6282(14)
_cell_length_b 7.2157(9)
_cell_length_c 13.879(2)
_cell_measurement_reflns_used 5777
_cell_measurement_temperature 173(2)
_cell_measurement_theta_max 25.97
_cell_measurement_theta_min 3.61
_cell_volume 746.6(2)
_computing_cell_refinement
;
X-AREA (Stoe & Cie, 2001)
;
_computing_data_collection
;
X-AREA (Stoe & Cie, 2001)
;
_computing_data_reduction
;
X-AREA (Stoe & Cie, 2001)
;
_computing_molecular_graphics
;
Mercury (Version 3.8, Macrae <i>et al.</i>,  2008) and XP in
SHELXTL-Plus (Sheldrick,
2008)
;
_computing_publication_material
;
publCIF (Westrip, 2010)
;
_computing_structure_refinement
;
SHELXL (Sheldrick, 2015)
;
_computing_structure_solution
;
SHELXS97 (Sheldrick, 2008)
;
_diffrn_ambient_temperature 173(2)
_diffrn_measured_fraction_theta_full 0.989
_diffrn_measured_fraction_theta_max 0.986
_diffrn_measurement_device_type 'Stoe IPDS II two-circle'
_diffrn_measurement_method \w
_diffrn_radiation_type MoK\a
_diffrn_radiation_wavelength 0.71073
_diffrn_reflns_av_R_equivalents 0.0311
_diffrn_reflns_limit_h_max 8
_diffrn_reflns_limit_h_min -9
_diffrn_reflns_limit_k_max 8
_diffrn_reflns_limit_k_min -8
_diffrn_reflns_limit_l_max 16
_diffrn_reflns_limit_l_min -16
_diffrn_reflns_number 4207
_diffrn_reflns_theta_full 25.000
_diffrn_reflns_theta_max 25.585
_diffrn_reflns_theta_min 3.930
_exptl_absorpt_coefficient_mu 0.100
_exptl_absorpt_correction_T_max 1.000
_exptl_absorpt_correction_T_min 0.659
_exptl_absorpt_correction_type multi-scan
_exptl_absorpt_process_details
;
(X-AREA; Stoe & Cie, 2001)
;
_exptl_crystal_colour colourless
_exptl_crystal_density_diffrn 1.372
_exptl_crystal_description block
_exptl_crystal_F_000 328
_exptl_crystal_size_max 0.400
_exptl_crystal_size_mid 0.300
_exptl_crystal_size_min 0.270
_refine_diff_density_max 0.202
_refine_diff_density_min -0.180
_refine_ls_extinction_method none
_refine_ls_goodness_of_fit_ref 1.117
_refine_ls_hydrogen_treatment mixed
_refine_ls_matrix_type full
_refine_ls_number_parameters 112
_refine_ls_number_reflns 1388
_refine_ls_number_restraints 4
_refine_ls_restrained_S_all 1.116
_refine_ls_R_factor_all 0.0406
_refine_ls_R_factor_gt 0.0362
_refine_ls_shift/su_max 0.000
_refine_ls_shift/su_mean 0.000
_refine_ls_structure_factor_coef Fsqd
_refine_ls_weighting_details 'w=1/[\s^2^(Fo^2^)+(0.0412P)^2^+0.3097P] where P=(Fo^2^+2Fc^2^)/3'
_refine_ls_weighting_scheme calc
_refine_ls_wR_factor_gt 0.0951
_refine_ls_wR_factor_ref 0.0972
_reflns_number_gt 1261
_reflns_number_total 1388
_reflns_threshold_expression 'I > 2\s(I)'
_cod_data_source_file sk3636sup1.cif
_cod_data_source_block II
_cod_database_code 2020576
_shelx_space_group_comment
;
The symmetry employed for this shelxl refinement is uniquely defined
by the following loop, which should always be used as a source of
symmetry information in preference to the above space-group names.
They are only intended as comments.
;
_shelx_estimated_absorpt_t_min 0.961
_shelx_estimated_absorpt_t_max 0.974

loop_
_space_group_symop_operation_xyz
'x, y, z'
'-x, y+1/2, -z+1/2'
'-x, -y, -z'
'x, -y-1/2, z-1/2'

loop_
_atom_site_type_symbol
_atom_site_label
_atom_site_fract_x
_atom_site_fract_y
_atom_site_fract_z
_atom_site_U_iso_or_equiv
_atom_site_adp_type
_atom_site_calc_flag
_atom_site_occupancy
N N1A 0.75873(16) 0.66790(15) 0.70609(9) 0.0235(3) Uani d 1
C C2A 0.85588(18) 0.51618(17) 0.69617(9) 0.0188(3) Uani d 1
N N21A 1.03684(16) 0.52854(16) 0.72415(9) 0.0243(3) Uani d 1
H H21A 1.074(2) 0.626(2) 0.7623(12) 0.029 Uiso d 1
H H22A 1.095(2) 0.420(2) 0.7363(12) 0.029 Uiso d 1
N N3A 0.79084(15) 0.35175(15) 0.65921(8) 0.0194(3) Uani d 1
C C4A 0.61275(18) 0.33566(18) 0.62983(9) 0.0198(3) Uani d 1
N N41A 0.55124(16) 0.16881(17) 0.59471(10) 0.0272(3) Uani d 1
H H42A 0.4348(19) 0.149(2) 0.5746(13) 0.033 Uiso d 1
H H41A 0.631(2) 0.087(2) 0.5877(13) 0.033 Uiso d 1
C C5A 0.49884(19) 0.4861(2) 0.63736(10) 0.0248(3) Uani d 1
H H5A 0.3722 0.4767 0.6170 0.030 Uiso calc 1
C C6A 0.58051(19) 0.6459(2) 0.67547(11) 0.0254(3) Uani d 1
H H6A 0.5061 0.7493 0.6808 0.031 Uiso calc 1
O O1X 0.81612(13) -0.03406(14) 0.49648(7) 0.0265(3) Uani d 1
C C1X 0.94006(19) -0.1825(2) 0.49452(11) 0.0260(3) Uani d 1
H H1X1 0.9411 -0.2145 0.4253 0.031 Uiso calc 1
H H1X2 0.9011 -0.2934 0.5264 0.031 Uiso calc 1
C C2X 0.87426(19) 0.1282(2) 0.45266(11) 0.0269(3) Uani d 1
H H2X1 0.7902 0.2315 0.4558 0.032 Uiso calc 1
H H2X2 0.8736 0.1036 0.3824 0.032 Uiso calc 1

loop_
_atom_site_aniso_label
_atom_site_aniso_U_11
_atom_site_aniso_U_22
_atom_site_aniso_U_33
_atom_site_aniso_U_12
_atom_site_aniso_U_13
_atom_site_aniso_U_23
N1A 0.0236(6) 0.0170(6) 0.0293(6) 0.0019(4) 0.0039(5) -0.0007(5)
C2A 0.0217(7) 0.0163(6) 0.0182(6) -0.0006(5) 0.0038(5) 0.0023(5)
N21A 0.0192(6) 0.0157(6) 0.0357(7) -0.0011(5) 0.0010(5) -0.0029(5)
N3A 0.0183(6) 0.0168(6) 0.0225(6) -0.0002(4) 0.0029(4) -0.0010(4)
C4A 0.0198(7) 0.0207(7) 0.0186(6) -0.0006(5) 0.0033(5) 0.0009(5)
N41A 0.0167(6) 0.0235(6) 0.0399(7) -0.0020(5) 0.0028(5) -0.0084(5)
C5A 0.0176(7) 0.0255(7) 0.0301(7) 0.0028(5) 0.0027(5) -0.0010(6)
C6A 0.0243(7) 0.0220(7) 0.0295(7) 0.0068(6) 0.0045(6) 0.0003(6)
O1X 0.0170(5) 0.0286(6) 0.0344(6) 0.0007(4) 0.0068(4) -0.0020(4)
C1X 0.0240(7) 0.0237(7) 0.0312(7) 0.0009(6) 0.0080(6) -0.0020(6)
C2X 0.0245(7) 0.0282(7) 0.0273(7) 0.0056(6) 0.0040(6) 0.0023(6)

loop_
_atom_type_symbol
_atom_type_description
_atom_type_scat_dispersion_real
_atom_type_scat_dispersion_imag
_atom_type_scat_source
C C 0.0033 0.0016 'International Tables Vol C Tables 4.2.6.8 and 6.1.1.4'
H H 0.0000 0.0000 'International Tables Vol C Tables 4.2.6.8 and 6.1.1.4'
N N 0.0061 0.0033 'International Tables Vol C Tables 4.2.6.8 and 6.1.1.4'
O O 0.0106 0.0060 'International Tables Vol C Tables 4.2.6.8 and 6.1.1.4'

loop_
_geom_angle_atom_site_label_1
_geom_angle_atom_site_label_2
_geom_angle_atom_site_label_3
_geom_angle_site_symmetry_1
_geom_angle_site_symmetry_3
_geom_angle
C6A N1A C2A . . 114.42(11)
N1A C2A N3A . . 126.17(12)
N1A C2A N21A . . 117.83(12)
N3A C2A N21A . . 115.99(11)
C2A N21A H21A . . 113.6(11)
C2A N21A H22A . . 115.3(11)
H21A N21A H22A . . 119.7(15)
C4A N3A C2A . . 117.47(11)
N3A C4A N41A . . 116.21(12)
N3A C4A C5A . . 120.88(12)
N41A C4A C5A . . 122.91(13)
C4A N41A H42A . . 120.6(11)
C4A N41A H41A . . 116.7(12)
H42A N41A H41A . . 122.5(16)
C6A C5A C4A . . 116.26(13)
C6A C5A H5A . . 121.9
C4A C5A H5A . . 121.9
N1A C6A C5A . . 124.80(12)
N1A C6A H6A . . 117.6
C5A C6A H6A . . 117.6
C1X O1X C2X . . 109.76(10)
O1X C1X C2X . 3_756 110.70(12)
O1X C1X H1X1 . . 109.5
C2X C1X H1X1 3_756 . 109.5
O1X C1X H1X2 . . 109.5
C2X C1X H1X2 3_756 . 109.5
H1X1 C1X H1X2 . . 108.1
O1X C2X C1X . 3_756 110.53(11)
O1X C2X H2X1 . . 109.5
C1X C2X H2X1 3_756 . 109.5
O1X C2X H2X2 . . 109.5
C1X C2X H2X2 3_756 . 109.5
H2X1 C2X H2X2 . . 108.1

loop_
_geom_bond_atom_site_label_1
_geom_bond_atom_site_label_2
_geom_bond_site_symmetry_2
_geom_bond_distance
N1A C6A . 1.3450(19)
N1A C2A . 1.3452(17)
C2A N3A . 1.3450(17)
C2A N21A . 1.3553(18)
N21A H21A . 0.891(14)
N21A H22A . 0.895(14)
N3A C4A . 1.3380(17)
C4A N41A . 1.3454(18)
C4A C5A . 1.4079(19)
N41A H42A . 0.884(14)
N41A H41A . 0.870(14)
C5A C6A . 1.363(2)
C5A H5A . 0.9500
C6A H6A . 0.9500
O1X C1X . 1.4327(17)
O1X C2X . 1.4324(18)
C1X C2X 3_756 1.502(2)
C1X H1X1 . 0.9900
C1X H1X2 . 0.9900
C2X C1X 3_756 1.502(2)
C2X H2X1 . 0.9900
C2X H2X2 . 0.9900

loop_
_geom_hbond_atom_site_label_D
_geom_hbond_atom_site_label_H
_geom_hbond_atom_site_label_A
_geom_hbond_site_symmetry_A
_geom_hbond_distance_DH
_geom_hbond_distance_HA
_geom_hbond_distance_DA
_geom_hbond_angle_DHA
N21A H21A N3A 2_756 0.891(14) 2.102(14) 2.9809(16) 168.4(15)
N21A H22A N1A 2_746 0.895(14) 2.197(14) 3.0824(17) 169.8(15)
N41A H42A O1X 3_656 0.884(14) 2.127(15) 2.9826(17) 162.6(16)
N41A H41A O1X . 0.870(14) 2.260(15) 3.0418(17) 149.5(16)

loop_
_geom_torsion_atom_site_label_1
_geom_torsion_atom_site_label_2
_geom_torsion_atom_site_label_3
_geom_torsion_atom_site_label_4
_geom_torsion_site_symmetry_4
_geom_torsion
C6A N1A C2A N3A . 0.3(2)
C6A N1A C2A N21A . 179.06(12)
N1A C2A N3A C4A . -0.43(19)
N21A C2A N3A C4A . -179.24(11)
C2A N3A C4A N41A . -178.93(12)
C2A N3A C4A C5A . 0.17(18)
N3A C4A C5A C6A . 0.2(2)
N41A C4A C5A C6A . 179.24(13)
C2A N1A C6A C5A . 0.2(2)
C4A C5A C6A N1A . -0.4(2)
C2X O1X C1X C2X 3_756 57.71(16)
C1X O1X C2X C1X 3_756 -57.62(16)

_cod_database_fobs_code 2020576
